data_1549808
loop_
_publ_author_name
'Tao, Xin'
'Daniliuc, Constantin G.'
'Knitsch, Robert'
'Hansen, Michael Ryan'
'Eckert, Hellmut'
'L\"ubbesmeyer, Maximilian'
'Studer, Armido'
'Kehr, Gerald'
'Erker, Gerhard'

_publ_section_title
;
 The special role of B(C<sub>6</sub>F<sub>5</sub>)<sub>3</sub> in the
 single electron reduction of quinones by radicals.
;
_journal_issue 41
_journal_name_full 'Chemical science'
_journal_page_first 8011
_journal_page_last 8018
_journal_paper_doi 10.1039/c8sc03005g
_journal_volume 9
_journal_year 2018
_chemical_formula_sum 'C69 H25 B2 Cl4 F30 O2'
_chemical_formula_weight 1619.31
_space_group_crystal_system triclinic
_space_group_IT_number 2
_space_group_name_Hall '-P 1'
_space_group_name_H-M_alt 'P -1'
_symmetry_space_group_name_Hall '-P 1'
_symmetry_space_group_name_H-M 'P -1'
_atom_sites_solution_hydrogens geom
_audit_update_record
;
2018-02-08 deposited with the CCDC.
2018-08-20 downloaded from the CCDC.
;
_cell_angle_alpha 95.477(3)
_cell_angle_beta 111.222(3)
_cell_angle_gamma 102.632(3)
_cell_formula_units_Z 2
_cell_length_a 13.3556(6)
_cell_length_b 14.9486(7)
_cell_length_c 17.5414(8)
_cell_measurement_reflns_used 5198
_cell_measurement_temperature 100.(2)
_cell_measurement_theta_max 66.0308
_cell_measurement_theta_min 3.0870
_cell_volume 3126.3(3)
_computing_cell_refinement 'SAINT V8.37A (Bruker AXS Inc., 2015)'
_computing_data_collection 'APEX3 v2016.1-0 (Bruker AXS Inc., 2016)'
_computing_data_reduction 'SAINT V8.37A (Bruker AXS Inc., 2015)'
_computing_molecular_graphics 'APEX3 v2016.1-0 (Bruker AXS Inc., 2016)'
_computing_publication_material 'APEX3 v2016.1-0 (Bruker AXS Inc., 2016)'
_computing_structure_refinement 'SHELXL-2014/7 (Sheldrick, 2014)'
_computing_structure_solution 'SHELXL-2014/7 (Sheldrick, 2014)'
_diffrn_ambient_temperature 100.(2)
_diffrn_detector_area_resol_mean 8.3333
_diffrn_measured_fraction_theta_full 0.991
_diffrn_measured_fraction_theta_max 0.991
_diffrn_measurement_device_type 'Kappa CCD APEXII'
_diffrn_measurement_method 'phi / omega scans'
_diffrn_radiation_monochromator graphite
_diffrn_radiation_type CuK\a
_diffrn_radiation_wavelength 1.54178
_diffrn_reflns_av_R_equivalents 0.0881
_diffrn_reflns_av_unetI/netI 0.0745
_diffrn_reflns_limit_h_max 15
_diffrn_reflns_limit_h_min -15
_diffrn_reflns_limit_k_max 17
_diffrn_reflns_limit_k_min -17
_diffrn_reflns_limit_l_max 20
_diffrn_reflns_limit_l_min -20
_diffrn_reflns_number 44978
_diffrn_reflns_theta_full 66.67
_diffrn_reflns_theta_max 66.67
_diffrn_reflns_theta_min 3.63
_diffrn_source 'fine-focus sealed tube'
_diffrn_source_type 'fine-focus sealed tube'
_exptl_absorpt_coefficient_mu 2.995
_exptl_absorpt_correction_T_max 0.84
_exptl_absorpt_correction_T_min 0.70
_exptl_absorpt_correction_type multi-scan
_exptl_absorpt_process_details
;
Bruker AXS (2014). SADABS, Version 2014/5, Bruker AXS Inc., Madison, Wisconsin,
USA.
;
_exptl_crystal_colour orange
_exptl_crystal_density_diffrn 1.720
_exptl_crystal_density_method 'not measured'
_exptl_crystal_description plate
_exptl_crystal_F_000 1606
_exptl_crystal_size_max 0.220
_exptl_crystal_size_mid 0.120
_exptl_crystal_size_min 0.060
_refine_diff_density_max 0.421
_refine_diff_density_min -0.560
_refine_ls_extinction_method none
_refine_ls_goodness_of_fit_ref 1.027
_refine_ls_hydrogen_treatment constr
_refine_ls_matrix_type full
_refine_ls_number_parameters 1020
_refine_ls_number_reflns 10958
_refine_ls_number_restraints 116
_refine_ls_restrained_S_all 1.038
_refine_ls_R_factor_all 0.0935
_refine_ls_R_factor_gt 0.0565
_refine_ls_shift/su_max 0.000
_refine_ls_shift/su_mean 0.000
_refine_ls_structure_factor_coef Fsqd
_refine_ls_weighting_details 'w=1/[\s^2^(Fo^2^)+(0.0735P)^2^+1.0928P] where P=(Fo^2^+2Fc^2^)/3'
_refine_ls_weighting_scheme calc
_refine_ls_wR_factor_gt 0.1381
_refine_ls_wR_factor_ref 0.1609
_reflns_number_gt 7134
_reflns_number_total 10958
_reflns_threshold_expression 'I > 2\s(I)'
_cod_data_source_file c8sc03005g2.cif
_cod_data_source_block erk8958
_cod_depositor_comments 'Adding full bibliography for 1549806--1549816.cif.'
_cod_database_code 1549808

loop_
_space_group_symop_operation_xyz
'x, y, z'
'-x, -y, -z'

loop_
_atom_site_type_symbol
_atom_site_label
_atom_site_fract_x
_atom_site_fract_y
_atom_site_fract_z
_atom_site_U_iso_or_equiv
_atom_site_adp_type
_atom_site_calc_flag
_atom_site_refinement_flags_adp
_atom_site_refinement_flags_occupancy
_atom_site_refinement_flags_posn
_atom_site_occupancy
_atom_site_disorder_assembly
_atom_site_disorder_group
B B1 0.5664(3) 0.2781(3) 0.7728(3) 0.0286(9) Uani d . . . 1.0 . .
C C1 0.8756(3) 0.8447(3) 0.7547(3) 0.0373(9) Uani d . . . 1.0 . .
O O1 0.47112(19) 0.32003(17) 0.73041(15) 0.0285(5) Uani d . . . 1.0 . .
B B2 0.2048(3) 0.4199(3) 0.7143(3) 0.0294(9) Uani d . . . 1.0 . .
O O2 0.28263(19) 0.36851(17) 0.69722(15) 0.0273(5) Uani d . . . 1.0 . .
C C11 0.8012(3) 0.8673(3) 0.7914(3) 0.0390(9) Uani d . . . 1.0 . .
C C12 0.7770(4) 0.8178(3) 0.8494(3) 0.0479(11) Uani d . . . 1.0 . .
H H12 0.8079 0.7673 0.864 0.058 Uiso calc U . R 1.0 . .
C C13 0.7086(4) 0.8424(4) 0.8850(3) 0.0601(14) Uani d . . . 1.0 . .
H H13 0.6917 0.8084 0.9239 0.072 Uiso calc U . R 1.0 . .
C C14 0.6638(4) 0.9163(4) 0.8650(3) 0.0594(14) Uani d . . . 1.0 . .
H H14 0.6166 0.9329 0.8902 0.071 Uiso calc U . R 1.0 . .
C C15 0.6876(4) 0.9661(4) 0.8081(3) 0.0531(12) Uani d . . . 1.0 . .
H H15 0.6575 1.0173 0.7948 0.064 Uiso calc U . R 1.0 . .
C C16 0.7537(3) 0.9418(3) 0.7716(3) 0.0413(10) Uani d . . . 1.0 . .
H H16 0.7684 0.9755 0.7318 0.05 Uiso calc U . R 1.0 . .
C C21 0.8592(3) 0.8592(3) 0.6715(2) 0.0376(9) Uani d . . . 1.0 . .
C C22 0.7516(4) 0.8492(3) 0.6111(3) 0.0469(11) Uani d . . . 1.0 . .
H H22 0.6886 0.8303 0.6249 0.056 Uiso calc U . R 1.0 . .
C C23 0.7362(5) 0.8663(3) 0.5327(3) 0.0575(14) Uani d . . . 1.0 . .
H H23 0.6631 0.8585 0.4923 0.069 Uiso calc U . R 1.0 . .
C C24 0.8278(6) 0.8950(4) 0.5131(3) 0.0684(17) Uani d . . . 1.0 . .
H H24 0.817 0.9076 0.4591 0.082 Uiso calc U . R 1.0 . .
C C25 0.9351(5) 0.9057(4) 0.5703(3) 0.0640(15) Uani d . . . 1.0 . .
H H25 0.9972 0.9256 0.5556 0.077 Uiso calc U . R 1.0 . .
C C26 0.9512(4) 0.8870(3) 0.6497(3) 0.0484(11) Uani d . . . 1.0 . .
H H26 1.0245 0.8931 0.689 0.058 Uiso calc U . R 1.0 . .
C C31 0.9668(3) 0.8095(3) 0.8022(3) 0.0385(9) Uani d . . . 1.0 . .
C C32 1.0189(4) 0.8368(3) 0.8892(3) 0.0423(10) Uani d . . . 1.0 . .
H H32 0.9943 0.8794 0.9171 0.051 Uiso calc U . R 1.0 . .
C C33 1.1055(4) 0.8024(3) 0.9346(3) 0.0487(11) Uani d . . . 1.0 . .
H H33 1.1414 0.8223 0.9934 0.058 Uiso calc U . R 1.0 . .
C C34 1.1399(3) 0.7389(3) 0.8941(3) 0.0443(11) Uani d . . . 1.0 . .
H H34 1.1984 0.7144 0.9255 0.053 Uiso calc U . R 1.0 . .
C C35 1.0904(4) 0.7108(3) 0.8087(3) 0.0448(10) Uani d . . . 1.0 . .
H H35 1.1144 0.6666 0.782 0.054 Uiso calc U . R 1.0 . .
C C36 1.0055(4) 0.7467(3) 0.7616(3) 0.0428(10) Uani d . . . 1.0 . .
H H36 0.9735 0.7293 0.7026 0.051 Uiso calc U . R 1.0 . .
C C41 0.4260(3) 0.3407(2) 0.6588(2) 0.0263(8) Uani d . . . 1.0 . .
C C42 0.4560(3) 0.3465(2) 0.5877(2) 0.0274(8) Uani d . . . 1.0 . .
C C43 0.5416(3) 0.3314(3) 0.5670(2) 0.0339(9) Uani d . . . 1.0 . .
H H43 0.5999 0.3113 0.6047 0.041 Uiso calc U . R 1.0 . .
C C44 0.5413(3) 0.3466(3) 0.4886(3) 0.0401(10) Uani d . . . 1.0 . .
H H44 0.6004 0.336 0.4744 0.048 Uiso calc U . R 1.0 . .
C C45 0.4589(3) 0.3760(3) 0.4321(3) 0.0383(9) Uani d . . . 1.0 . .
H H45 0.4621 0.3855 0.3801 0.046 Uiso calc U . R 1.0 . .
C C46 0.3684(3) 0.3924(3) 0.4514(2) 0.0321(8) Uani d . . . 1.0 . .
C C47 0.2757(3) 0.4194(3) 0.4000(2) 0.0342(9) Uani d . . . 1.0 . .
H H47 0.2702 0.4307 0.3465 0.041 Uiso calc U . R 1.0 . .
C C48 0.1933(3) 0.4293(3) 0.4266(2) 0.0345(9) Uani d . . . 1.0 . .
H H48 0.1314 0.4469 0.3904 0.041 Uiso calc U . R 1.0 . .
C C49 0.1970(3) 0.4145(3) 0.5057(2) 0.0298(8) Uani d . . . 1.0 . .
H H49 0.1385 0.4212 0.5225 0.036 Uiso calc U . R 1.0 . .
C C50 0.2879(3) 0.3900(2) 0.5581(2) 0.0275(8) Uani d . . . 1.0 . .
C C51 0.3710(3) 0.3773(2) 0.5289(2) 0.0288(8) Uani d . . . 1.0 . .
C C52 0.3226(3) 0.3671(2) 0.6411(2) 0.0265(8) Uani d . . . 1.0 . .
C C61 0.5470(3) 0.1805(3) 0.7103(2) 0.0296(8) Uani d . . . 1.0 . .
C C62 0.6233(3) 0.1555(3) 0.6823(2) 0.0294(8) Uani d . . . 1.0 . .
F F62 0.72667(17) 0.21251(15) 0.70412(13) 0.0345(5) Uani d . . . 1.0 . .
C C63 0.6018(3) 0.0701(3) 0.6310(2) 0.0345(9) Uani d . . . 1.0 . .
F F63 0.68036(19) 0.04961(16) 0.60745(14) 0.0424(6) Uani d . . . 1.0 . .
C C64 0.4996(4) 0.0071(3) 0.6055(2) 0.0367(9) Uani d . . . 1.0 . .
F F64 0.4778(2) -0.07600(16) 0.55682(14) 0.0476(6) Uani d . . . 1.0 . .
C C65 0.4191(3) 0.0286(3) 0.6294(2) 0.0378(9) Uani d . . . 1.0 . .
F F65 0.31708(19) -0.03120(16) 0.60216(16) 0.0506(6) Uani d . . . 1.0 . .
C C66 0.4439(3) 0.1141(3) 0.6805(2) 0.0314(8) Uani d . . . 1.0 . .
F F66 0.36204(17) 0.13120(16) 0.70211(15) 0.0402(5) Uani d . . . 1.0 . .
C C71 0.6887(3) 0.3536(2) 0.8033(2) 0.0257(7) Uani d . . . 1.0 . .
C C72 0.7831(3) 0.3296(2) 0.8530(2) 0.0277(8) Uani d . . . 1.0 . .
F F72 0.77131(16) 0.24164(14) 0.86992(13) 0.0321(5) Uani d . . . 1.0 . .
C C73 0.8898(3) 0.3881(3) 0.8871(2) 0.0308(8) Uani d . . . 1.0 . .
F F73 0.97657(16) 0.35848(16) 0.93334(14) 0.0404(5) Uani d . . . 1.0 . .
C C74 0.9073(3) 0.4785(3) 0.8742(2) 0.0319(8) Uani d . . . 1.0 . .
F F74 1.01006(17) 0.53748(16) 0.90705(14) 0.0409(5) Uani d . . . 1.0 . .
C C75 0.8174(3) 0.5080(2) 0.8270(2) 0.0291(8) Uani d . . . 1.0 . .
F F75 0.83256(18) 0.59593(14) 0.81405(13) 0.0365(5) Uani d . . . 1.0 . .
C C76 0.7114(3) 0.4461(3) 0.7934(2) 0.0274(8) Uani d . . . 1.0 . .
F F76 0.62853(16) 0.48110(14) 0.74746(13) 0.0329(5) Uani d . . . 1.0 . .
C C81 0.5487(3) 0.2602(3) 0.8589(2) 0.0282(8) Uani d . . . 1.0 . .
C C82 0.5331(3) 0.3323(3) 0.9070(2) 0.0288(8) Uani d . . . 1.0 . .
F F82 0.53056(17) 0.41417(14) 0.88233(13) 0.0350(5) Uani d . . . 1.0 . .
C C83 0.5236(3) 0.3260(3) 0.9827(2) 0.0337(9) Uani d . . . 1.0 . .
F F83 0.50923(19) 0.39810(17) 1.02562(14) 0.0445(6) Uani d . . . 1.0 . .
C C84 0.5308(3) 0.2464(3) 1.0141(2) 0.0392(10) Uani d . . . 1.0 . .
F F84 0.5234(2) 0.2394(2) 1.08782(15) 0.0550(7) Uani d . . . 1.0 . .
C C85 0.5462(3) 0.1734(3) 0.9700(3) 0.0389(9) Uani d . . . 1.0 . .
F F85 0.5542(2) 0.09489(18) 1.00053(16) 0.0555(7) Uani d . . . 1.0 . .
C C86 0.5548(3) 0.1818(3) 0.8944(2) 0.0321(8) Uani d . . . 1.0 . .
F F86 0.5697(2) 0.10598(15) 0.85553(14) 0.0422(6) Uani d . . . 1.0 . .
C C91 0.2400(3) 0.5258(3) 0.6971(2) 0.0307(8) Uani d . . . 1.0 . .
C C92 0.3526(3) 0.5757(3) 0.7343(2) 0.0349(9) Uani d . . . 1.0 . .
F F92 0.42698(17) 0.53821(16) 0.78564(14) 0.0399(5) Uani d . . . 1.0 . .
C C93 0.3952(4) 0.6633(3) 0.7217(3) 0.0443(10) Uani d . . . 1.0 . .
F F93 0.5055(2) 0.70527(18) 0.75722(18) 0.0612(8) Uani d . . . 1.0 . .
C C94 0.3248(5) 0.7076(3) 0.6719(3) 0.0570(13) Uani d . . . 1.0 . .
F F94 0.3635(3) 0.7931(2) 0.6601(2) 0.0867(11) Uani d . . . 1.0 . .
C C95 0.2119(5) 0.6626(3) 0.6346(3) 0.0513(12) Uani d . . . 1.0 . .
F F95 0.1398(3) 0.7046(2) 0.58675(18) 0.0740(9) Uani d . . . 1.0 . .
C C96 0.1729(4) 0.5733(3) 0.6455(3) 0.0385(9) Uani d . . . 1.0 . .
F F96 0.0625(2) 0.53291(18) 0.60241(15) 0.0454(6) Uani d . . . 1.0 . .
C C101 0.0725(3) 0.3610(3) 0.6624(2) 0.0296(8) Uani d . . . 1.0 . .
C C102 -0.0100(3) 0.3925(3) 0.6769(2) 0.0311(8) Uani d . . . 1.0 . .
F F102 0.01796(16) 0.47356(15) 0.73130(13) 0.0343(5) Uani d . . . 1.0 . .
C C103 -0.1224(3) 0.3472(3) 0.6390(2) 0.0316(8) Uani d . . . 1.0 . .
F F103 -0.19728(17) 0.38478(16) 0.65452(14) 0.0390(5) Uani d . . . 1.0 . .
C C104 -0.1574(3) 0.2643(3) 0.5834(2) 0.0335(9) Uani d . . . 1.0 . .
F F104 -0.26663(17) 0.22034(17) 0.54338(14) 0.0405(5) Uani d . . . 1.0 . .
C C105 -0.0789(3) 0.2277(3) 0.5689(2) 0.0326(8) Uani d . . . 1.0 . .
F F105 -0.11054(18) 0.14545(15) 0.51634(14) 0.0409(5) Uani d . . . 1.0 . .
C C106 0.0332(3) 0.2762(3) 0.6076(2) 0.0311(8) Uani d . . . 1.0 . .
F F106 0.10433(17) 0.23502(15) 0.58850(14) 0.0381(5) Uani d . . . 1.0 . .
C C111 0.2286(3) 0.4154(2) 0.8123(2) 0.0261(8) Uani d . . . 1.0 . .
C C112 0.2343(3) 0.4863(3) 0.8719(2) 0.0283(8) Uani d . . . 1.0 . .
F F112 0.23173(17) 0.57236(14) 0.85409(13) 0.0337(5) Uani d . . . 1.0 . .
C C113 0.2426(3) 0.4768(3) 0.9515(2) 0.0302(8) Uani d . . . 1.0 . .
F F113 0.24244(18) 0.54841(16) 1.00383(13) 0.0382(5) Uani d . . . 1.0 . .
C C114 0.2510(3) 0.3934(3) 0.9758(2) 0.0341(9) Uani d . . . 1.0 . .
F F114 0.2611(2) 0.38237(18) 1.05350(14) 0.0472(6) Uani d . . . 1.0 . .
C C115 0.2484(3) 0.3212(3) 0.9205(2) 0.0355(9) Uani d . . . 1.0 . .
F F115 0.2585(2) 0.23900(17) 0.94392(16) 0.0510(6) Uani d . . . 1.0 . .
C C116 0.2364(3) 0.3321(3) 0.8407(2) 0.0306(8) Uani d . . . 1.0 . .
F F116 0.22792(18) 0.25563(14) 0.78889(14) 0.0371(5) Uani d . . . 1.0 . .
C C121 0.9664(7) 0.1658(6) 0.8267(6) 0.061(2) Uani d U P D 0.764(17) A 1
H H120 0.8887 0.1682 0.8145 0.073 Uiso calc U P R 0.764(17) A 1
H H121 1.0143 0.2308 0.8419 0.073 Uiso calc U P R 0.764(17) A 1
Cl Cl1 0.9727(2) 0.1090(2) 0.7377(3) 0.0547(10) Uani d U P D 0.764(17) A 1
Cl Cl2 1.0102(4) 0.1095(6) 0.9109(3) 0.0875(17) Uani d U P D 0.764(17) A 1
C C131 0.956(3) 0.1510(19) 0.8623(19) 0.071(7) Uani d U P D 0.236(17) A 2
H H130 0.8755 0.1384 0.8517 0.085 Uiso calc U P R 0.236(17) A 2
H H131 0.9934 0.2158 0.8937 0.085 Uiso calc U P R 0.236(17) A 2
Cl Cl1A 1.0123(16) 0.0741(10) 0.9222(11) 0.085(4) Uani d U P D 0.236(17) A 2
Cl Cl2A 0.9706(11) 0.1406(18) 0.7678(15) 0.106(5) Uani d U P D 0.236(17) A 2
C C122 0.2523(6) 1.0433(4) 0.8283(4) 0.0400(19) Uani d U P D 0.583(7) B 1
H H122 0.308 1.0998 0.8293 0.048 Uiso calc U P R 0.583(7) B 1
H H123 0.1771 1.0521 0.8005 0.048 Uiso calc U P R 0.583(7) B 1
Cl Cl3 0.2643(3) 0.9435(3) 0.7705(3) 0.0829(11) Uani d U P D 0.583(7) B 1
Cl Cl4 0.2739(3) 1.02933(19) 0.9293(2) 0.0724(12) Uani d U P D 0.583(7) B 1
C C132 0.3155(15) 0.9862(13) 0.8379(11) 0.114(7) Uani d U P D 0.417(7) B 2
H H132 0.375 0.9713 0.884 0.137 Uiso calc U P R 0.417(7) B 2
H H133 0.3514 1.0426 0.8221 0.137 Uiso calc U P R 0.417(7) B 2
Cl Cl3A 0.2267(6) 1.0149(4) 0.8760(5) 0.115(2) Uani d U P D 0.417(7) B 2
Cl Cl4A 0.2679(6) 0.8971(7) 0.7554(5) 0.131(3) Uani d U P D 0.417(7) B 2

loop_
_atom_site_aniso_label
_atom_site_aniso_U_11
_atom_site_aniso_U_22
_atom_site_aniso_U_33
_atom_site_aniso_U_12
_atom_site_aniso_U_13
_atom_site_aniso_U_23
B1 0.024(2) 0.036(2) 0.027(2) 0.0143(17) 0.0082(17) 0.0102(17)
C1 0.036(2) 0.031(2) 0.042(2) 0.0103(16) 0.0115(18) 0.0086(17)
O1 0.0217(12) 0.0358(14) 0.0286(13) 0.0137(10) 0.0069(10) 0.0079(10)
B2 0.026(2) 0.035(2) 0.031(2) 0.0138(17) 0.0120(18) 0.0059(17)
O2 0.0251(12) 0.0344(13) 0.0279(13) 0.0133(10) 0.0131(11) 0.0090(10)
C11 0.036(2) 0.041(2) 0.042(2) 0.0142(17) 0.0136(19) 0.0158(18)
C12 0.041(2) 0.055(3) 0.059(3) 0.023(2) 0.023(2) 0.028(2)
C13 0.056(3) 0.078(4) 0.070(3) 0.035(3) 0.034(3) 0.048(3)
C14 0.060(3) 0.086(4) 0.065(3) 0.042(3) 0.040(3) 0.044(3)
C15 0.056(3) 0.066(3) 0.060(3) 0.036(2) 0.031(2) 0.034(2)
C16 0.043(2) 0.047(2) 0.045(2) 0.0201(19) 0.021(2) 0.0224(19)
C21 0.047(2) 0.034(2) 0.035(2) 0.0217(18) 0.0131(19) 0.0076(16)
C22 0.055(3) 0.035(2) 0.044(3) 0.0231(19) 0.006(2) 0.0071(18)
C23 0.081(4) 0.050(3) 0.035(2) 0.041(3) 0.004(3) 0.001(2)
C24 0.119(5) 0.076(4) 0.036(3) 0.071(4) 0.032(3) 0.017(2)
C25 0.092(4) 0.080(4) 0.055(3) 0.056(3) 0.046(3) 0.030(3)
C26 0.062(3) 0.052(3) 0.044(3) 0.034(2) 0.023(2) 0.015(2)
C31 0.035(2) 0.036(2) 0.040(2) 0.0107(16) 0.0076(18) 0.0096(17)
C32 0.046(2) 0.044(2) 0.040(2) 0.0226(19) 0.015(2) 0.0099(18)
C33 0.048(3) 0.053(3) 0.044(3) 0.020(2) 0.012(2) 0.011(2)
C34 0.037(2) 0.043(2) 0.052(3) 0.0185(18) 0.011(2) 0.017(2)
C35 0.046(2) 0.042(2) 0.047(3) 0.0220(19) 0.014(2) 0.0100(19)
C36 0.047(2) 0.039(2) 0.042(2) 0.0220(19) 0.011(2) 0.0084(18)
C41 0.0209(16) 0.0298(18) 0.0269(19) 0.0104(14) 0.0063(15) 0.0044(14)
C42 0.0220(17) 0.0342(19) 0.0274(19) 0.0102(14) 0.0089(15) 0.0097(15)
C43 0.0274(19) 0.043(2) 0.034(2) 0.0162(16) 0.0112(17) 0.0097(17)
C44 0.035(2) 0.058(3) 0.038(2) 0.0238(19) 0.0189(19) 0.0140(19)
C45 0.041(2) 0.051(2) 0.031(2) 0.0186(18) 0.0183(18) 0.0142(18)
C46 0.0307(19) 0.039(2) 0.030(2) 0.0131(16) 0.0130(16) 0.0103(16)
C47 0.034(2) 0.043(2) 0.028(2) 0.0160(17) 0.0100(17) 0.0139(16)
C48 0.0273(19) 0.040(2) 0.035(2) 0.0163(16) 0.0043(17) 0.0130(16)
C49 0.0268(18) 0.0333(19) 0.033(2) 0.0160(15) 0.0106(16) 0.0081(15)
C50 0.0230(17) 0.0312(19) 0.0273(19) 0.0113(14) 0.0070(15) 0.0039(14)
C51 0.0257(18) 0.0328(19) 0.0293(19) 0.0121(15) 0.0100(16) 0.0061(15)
C52 0.0245(17) 0.0293(18) 0.0271(19) 0.0094(14) 0.0109(15) 0.0043(14)
C61 0.0273(18) 0.0314(19) 0.0280(19) 0.0124(15) 0.0056(15) 0.0072(15)
C62 0.0319(19) 0.035(2) 0.0232(18) 0.0149(15) 0.0093(16) 0.0087(15)
F62 0.0318(11) 0.0397(12) 0.0356(12) 0.0133(9) 0.0161(10) 0.0047(9)
C63 0.041(2) 0.039(2) 0.0266(19) 0.0224(18) 0.0103(17) 0.0070(16)
F63 0.0523(14) 0.0462(13) 0.0379(12) 0.0295(11) 0.0196(11) 0.0057(10)
C64 0.052(2) 0.031(2) 0.0243(19) 0.0191(18) 0.0078(18) 0.0040(15)
F64 0.0636(16) 0.0366(13) 0.0338(12) 0.0180(11) 0.0086(12) -0.0014(10)
C65 0.036(2) 0.036(2) 0.033(2) 0.0075(17) 0.0062(18) 0.0065(17)
F65 0.0420(13) 0.0408(13) 0.0508(15) 0.0029(10) 0.0046(12) -0.0001(11)
C66 0.0306(19) 0.035(2) 0.0278(19) 0.0145(15) 0.0078(16) 0.0063(15)
F66 0.0304(11) 0.0404(12) 0.0470(13) 0.0096(9) 0.0132(10) 0.0043(10)
C71 0.0229(17) 0.0330(19) 0.0203(17) 0.0097(14) 0.0068(14) 0.0032(14)
C72 0.0268(18) 0.0312(19) 0.0286(19) 0.0145(14) 0.0112(15) 0.0054(15)
F72 0.0292(10) 0.0358(12) 0.0323(11) 0.0170(9) 0.0077(9) 0.0106(9)
C73 0.0238(18) 0.042(2) 0.0280(19) 0.0159(15) 0.0077(15) 0.0069(15)
F73 0.0234(10) 0.0512(14) 0.0416(13) 0.0170(9) 0.0037(10) 0.0071(10)
C74 0.0242(18) 0.039(2) 0.0279(19) 0.0059(15) 0.0086(16) -0.0010(15)
F74 0.0268(11) 0.0457(13) 0.0412(13) 0.0028(9) 0.0094(10) 0.0001(10)
C75 0.0328(19) 0.0296(19) 0.0264(18) 0.0097(15) 0.0134(16) 0.0029(14)
F75 0.0386(12) 0.0333(12) 0.0350(12) 0.0054(9) 0.0141(10) 0.0066(9)
C76 0.0272(18) 0.0349(19) 0.0237(18) 0.0137(15) 0.0104(15) 0.0084(14)
F76 0.0287(10) 0.0361(11) 0.0338(11) 0.0141(9) 0.0079(9) 0.0113(9)
C81 0.0191(16) 0.036(2) 0.0274(19) 0.0093(14) 0.0061(15) 0.0069(15)
C82 0.0235(17) 0.034(2) 0.0280(19) 0.0090(14) 0.0082(15) 0.0055(15)
F82 0.0388(12) 0.0350(12) 0.0331(12) 0.0171(9) 0.0125(10) 0.0060(9)
C83 0.0284(19) 0.045(2) 0.027(2) 0.0081(16) 0.0129(16) 0.0000(16)
F83 0.0430(13) 0.0586(15) 0.0344(12) 0.0163(11) 0.0191(11) -0.0012(11)
C84 0.033(2) 0.055(3) 0.028(2) 0.0049(18) 0.0134(17) 0.0096(18)
F84 0.0602(16) 0.0713(18) 0.0356(14) 0.0081(13) 0.0260(12) 0.0140(12)
C85 0.041(2) 0.043(2) 0.034(2) 0.0074(17) 0.0157(18) 0.0149(17)
F85 0.0757(18) 0.0453(14) 0.0481(15) 0.0128(12) 0.0256(14) 0.0237(12)
C86 0.0324(19) 0.034(2) 0.029(2) 0.0125(15) 0.0096(16) 0.0054(15)
F86 0.0550(14) 0.0363(12) 0.0425(13) 0.0213(10) 0.0206(11) 0.0152(10)
C91 0.035(2) 0.039(2) 0.0264(19) 0.0166(16) 0.0168(16) 0.0101(15)
C92 0.042(2) 0.034(2) 0.034(2) 0.0129(17) 0.0197(18) 0.0075(16)
F92 0.0312(11) 0.0437(13) 0.0423(13) 0.0090(9) 0.0123(10) 0.0075(10)
C93 0.058(3) 0.038(2) 0.042(2) 0.005(2) 0.032(2) 0.0037(18)
F93 0.0678(18) 0.0504(15) 0.0617(17) -0.0097(13) 0.0382(15) 0.0031(13)
C94 0.092(4) 0.034(2) 0.054(3) 0.014(2) 0.041(3) 0.013(2)
F94 0.143(3) 0.0418(16) 0.079(2) 0.0095(18) 0.054(2) 0.0259(15)
C95 0.086(4) 0.047(3) 0.038(2) 0.038(3) 0.030(3) 0.019(2)
F95 0.119(3) 0.0626(18) 0.0568(17) 0.0543(18) 0.0305(18) 0.0344(14)
C96 0.050(3) 0.042(2) 0.034(2) 0.0261(19) 0.019(2) 0.0126(17)
F96 0.0475(14) 0.0607(15) 0.0387(13) 0.0344(12) 0.0151(11) 0.0207(11)
C101 0.0274(18) 0.036(2) 0.0280(19) 0.0159(15) 0.0088(16) 0.0080(15)
C102 0.0276(19) 0.042(2) 0.0249(18) 0.0148(16) 0.0085(16) 0.0077(15)
F102 0.0297(11) 0.0421(12) 0.0322(11) 0.0156(9) 0.0119(9) -0.0003(9)
C103 0.0234(18) 0.043(2) 0.032(2) 0.0145(15) 0.0115(16) 0.0074(16)
F103 0.0278(11) 0.0521(14) 0.0401(12) 0.0172(10) 0.0142(10) 0.0043(10)
C104 0.0245(18) 0.042(2) 0.029(2) 0.0081(16) 0.0059(16) 0.0064(16)
F104 0.0240(11) 0.0562(14) 0.0373(12) 0.0087(10) 0.0096(10) 0.0058(10)
C105 0.0286(19) 0.038(2) 0.029(2) 0.0098(16) 0.0088(16) 0.0043(16)
F105 0.0339(11) 0.0399(13) 0.0421(13) 0.0067(9) 0.0123(10) -0.0047(10)
C106 0.0306(19) 0.040(2) 0.0289(19) 0.0175(16) 0.0143(16) 0.0079(16)
F106 0.0318(11) 0.0408(12) 0.0434(13) 0.0147(9) 0.0158(10) -0.0001(10)
C111 0.0173(16) 0.0322(19) 0.0288(19) 0.0087(13) 0.0082(14) 0.0045(14)
C112 0.0239(17) 0.0327(19) 0.032(2) 0.0132(14) 0.0110(15) 0.0096(15)
F112 0.0398(12) 0.0343(11) 0.0313(11) 0.0181(9) 0.0138(10) 0.0091(9)
C113 0.0232(17) 0.040(2) 0.0256(19) 0.0109(15) 0.0074(15) -0.0003(15)
F113 0.0376(12) 0.0484(13) 0.0288(11) 0.0147(10) 0.0130(10) 0.0012(9)
C114 0.035(2) 0.044(2) 0.027(2) 0.0134(17) 0.0129(17) 0.0103(16)
F114 0.0586(15) 0.0597(16) 0.0321(13) 0.0209(12) 0.0229(12) 0.0183(11)
C115 0.036(2) 0.038(2) 0.036(2) 0.0121(16) 0.0150(18) 0.0144(17)
F115 0.0743(17) 0.0448(14) 0.0485(15) 0.0248(12) 0.0317(13) 0.0259(11)
C116 0.0277(18) 0.034(2) 0.032(2) 0.0135(15) 0.0114(16) 0.0066(15)
F116 0.0475(13) 0.0309(11) 0.0388(12) 0.0134(9) 0.0219(11) 0.0066(9)
C121 0.052(3) 0.057(4) 0.068(5) 0.023(3) 0.018(3) -0.013(4)
Cl1 0.0468(11) 0.0542(15) 0.0678(17) 0.0133(9) 0.0267(10) 0.0183(11)
Cl2 0.0586(14) 0.138(4) 0.0553(16) 0.028(2) 0.0139(11) -0.001(2)
C131 0.070(9) 0.070(9) 0.072(9) 0.026(6) 0.023(6) 0.013(6)
Cl1A 0.096(7) 0.070(6) 0.061(6) 0.013(5) 0.010(5) -0.007(4)
Cl2A 0.080(5) 0.114(10) 0.113(10) 0.012(6) 0.031(6) 0.036(8)
C122 0.038(3) 0.026(3) 0.051(4) 0.009(3) 0.011(3) 0.012(3)
Cl3 0.089(2) 0.056(2) 0.105(3) 0.0149(16) 0.0453(18) 0.0043(17)
Cl4 0.085(2) 0.0614(16) 0.093(3) 0.0307(13) 0.0481(19) 0.0355(15)
C132 0.113(9) 0.124(9) 0.099(9) 0.022(6) 0.043(6) 0.016(6)
Cl3A 0.112(3) 0.111(3) 0.119(3) 0.0462(18) 0.0364(19) 0.0065(18)
Cl4A 0.131(4) 0.114(6) 0.154(5) 0.041(4) 0.068(4) -0.009(4)

loop_
_atom_type_symbol
_atom_type_description
_atom_type_scat_dispersion_real
_atom_type_scat_dispersion_imag
_atom_type_scat_source
C C 0.0181 0.0091 'International Tables Vol C Tables 4.2.6.8 and 6.1.1.4'
H H 0.0000 0.0000 'International Tables Vol C Tables 4.2.6.8 and 6.1.1.4'
B B 0.0090 0.0039 'International Tables Vol C Tables 4.2.6.8 and 6.1.1.4'
O O 0.0492 0.0322 'International Tables Vol C Tables 4.2.6.8 and 6.1.1.4'
F F 0.0727 0.0534 'International Tables Vol C Tables 4.2.6.8 and 6.1.1.4'
Cl Cl 0.3639 0.7018 'International Tables Vol C Tables 4.2.6.8 and 6.1.1.4'

loop_
_geom_angle_atom_site_label_1
_geom_angle_atom_site_label_2
_geom_angle_atom_site_label_3
_geom_angle
O1 B1 C71 112.3(3)
O1 B1 C81 101.7(3)
C71 B1 C81 105.6(3)
O1 B1 C61 107.5(3)
C71 B1 C61 116.0(3)
C81 B1 C61 113.0(3)
C21 C1 C11 119.5(4)
C21 C1 C31 120.7(4)
C11 C1 C31 119.7(4)
C41 O1 B1 136.6(3)
O2 B2 C91 107.2(3)
O2 B2 C111 102.8(3)
C91 B2 C111 114.1(3)
O2 B2 C101 111.7(3)
C91 B2 C101 115.7(3)
C111 B2 C101 104.7(3)
C52 O2 B2 132.8(3)
C12 C11 C16 118.3(4)
C12 C11 C1 121.1(4)
C16 C11 C1 120.7(4)
C13 C12 C11 119.8(4)
C13 C12 H12 120.1
C11 C12 H12 120.1
C12 C13 C14 120.7(5)
C12 C13 H13 119.6
C14 C13 H13 119.6
C13 C14 C15 120.0(5)
C13 C14 H14 120.0
C15 C14 H14 120.0
C16 C15 C14 120.0(4)
C16 C15 H15 120.0
C14 C15 H15 120.0
C15 C16 C11 121.2(4)
C15 C16 H16 119.4
C11 C16 H16 119.4
C26 C21 C22 118.5(4)
C26 C21 C1 120.4(4)
C22 C21 C1 121.1(4)
C23 C22 C21 121.1(5)
C23 C22 H22 119.4
C21 C22 H22 119.4
C22 C23 C24 119.4(5)
C22 C23 H23 120.3
C24 C23 H23 120.3
C23 C24 C25 121.6(5)
C23 C24 H24 119.2
C25 C24 H24 119.2
C24 C25 C26 119.3(5)
C24 C25 H25 120.4
C26 C25 H25 120.4
C25 C26 C21 120.1(5)
C25 C26 H26 119.9
C21 C26 H26 119.9
C32 C31 C36 118.7(4)
C32 C31 C1 120.8(4)
C36 C31 C1 120.5(4)
C33 C32 C31 120.8(4)
C33 C32 H32 119.6
C31 C32 H32 119.6
C32 C33 C34 119.6(4)
C32 C33 H33 120.2
C34 C33 H33 120.2
C35 C34 C33 121.0(4)
C35 C34 H34 119.5
C33 C34 H34 119.5
C34 C35 C36 120.3(4)
C34 C35 H35 119.9
C36 C35 H35 119.9
C35 C36 C31 119.6(4)
C35 C36 H36 120.2
C31 C36 H36 120.2
O1 C41 C42 134.3(3)
O1 C41 C52 117.2(3)
C42 C41 C52 108.5(3)
C43 C42 C51 118.2(3)
C43 C42 C41 136.2(3)
C51 C42 C41 105.6(3)
C42 C43 C44 118.7(3)
C42 C43 H43 120.7
C44 C43 H43 120.7
C45 C44 C43 122.8(4)
C45 C44 H44 118.6
C43 C44 H44 118.6
C44 C45 C46 120.1(4)
C44 C45 H45 119.9
C46 C45 H45 119.9
C51 C46 C47 116.5(4)
C51 C46 C45 115.9(3)
C47 C46 C45 127.6(4)
C48 C47 C46 120.7(4)
C48 C47 H47 119.7
C46 C47 H47 119.7
C47 C48 C49 122.5(3)
C47 C48 H48 118.8
C49 C48 H48 118.8
C50 C49 C48 118.2(3)
C50 C49 H49 120.9
C48 C49 H49 120.9
C49 C50 C51 118.7(3)
C49 C50 C52 135.7(4)
C51 C50 C52 105.5(3)
C46 C51 C50 123.4(3)
C46 C51 C42 124.3(3)
C50 C51 C42 112.3(3)
O2 C52 C41 118.5(3)
O2 C52 C50 133.4(3)
C41 C52 C50 108.0(3)
C62 C61 C66 114.0(3)
C62 C61 B1 127.1(3)
C66 C61 B1 119.0(3)
F62 C62 C61 121.7(3)
F62 C62 C63 114.5(3)
C61 C62 C63 123.9(4)
F63 C63 C64 120.1(3)
F63 C63 C62 120.7(4)
C64 C63 C62 119.1(4)
F64 C64 C63 120.0(4)
F64 C64 C65 120.1(4)
C63 C64 C65 119.9(3)
F65 C65 C64 120.4(4)
F65 C65 C66 120.5(4)
C64 C65 C66 119.1(4)
F66 C66 C65 116.4(3)
F66 C66 C61 119.6(3)
C65 C66 C61 124.0(4)
C76 C71 C72 113.1(3)
C76 C71 B1 127.6(3)
C72 C71 B1 118.9(3)
F72 C72 C73 116.2(3)
F72 C72 C71 118.8(3)
C73 C72 C71 125.0(3)
F73 C73 C74 119.8(3)
F73 C73 C72 121.0(3)
C74 C73 C72 119.2(3)
F74 C74 C73 120.7(3)
F74 C74 C75 120.2(3)
C73 C74 C75 119.1(3)
F75 C75 C74 120.1(3)
F75 C75 C76 120.4(3)
C74 C75 C76 119.5(3)
F76 C76 C75 115.3(3)
F76 C76 C71 120.7(3)
C75 C76 C71 124.0(3)
C86 C81 C82 113.5(3)
C86 C81 B1 127.1(3)
C82 C81 B1 119.2(3)
F82 C82 C83 115.9(3)
F82 C82 C81 120.3(3)
C83 C82 C81 123.7(4)
F83 C83 C84 120.0(4)
F83 C83 C82 120.5(4)
C84 C83 C82 119.5(4)
F84 C84 C83 120.5(4)
F84 C84 C85 120.0(4)
C83 C84 C85 119.5(4)
F85 C85 C84 120.1(4)
F85 C85 C86 120.4(4)
C84 C85 C86 119.5(4)
F86 C86 C81 120.6(3)
F86 C86 C85 115.1(3)
C81 C86 C85 124.2(4)
C96 C91 C92 113.4(4)
C96 C91 B2 128.7(3)
C92 C91 B2 117.8(3)
F92 C92 C93 116.0(4)
F92 C92 C91 119.8(3)
C93 C92 C91 124.2(4)
F93 C93 C94 119.6(4)
F93 C93 C92 120.7(4)
C94 C93 C92 119.8(4)
F94 C94 C93 121.0(5)
F94 C94 C95 120.2(5)
C93 C94 C95 118.7(4)
F95 C95 C96 119.6(5)
F95 C95 C94 120.5(4)
C96 C95 C94 119.9(4)
F96 C96 C95 115.5(4)
F96 C96 C91 120.6(4)
C95 C96 C91 123.9(4)
C102 C101 C106 113.9(3)
C102 C101 B2 119.8(3)
C106 C101 B2 126.2(3)
F102 C102 C103 115.8(3)
F102 C102 C101 119.8(3)
C103 C102 C101 124.4(4)
F103 C103 C104 120.3(3)
F103 C103 C102 120.4(3)
C104 C103 C102 119.3(3)
F104 C104 C105 120.5(3)
F104 C104 C103 120.6(3)
C105 C104 C103 118.9(3)
F105 C105 C104 120.1(3)
F105 C105 C106 120.0(3)
C104 C105 C106 119.8(3)
F106 C106 C101 120.9(3)
F106 C106 C105 115.5(3)
C101 C106 C105 123.6(3)
C112 C111 C116 113.5(3)
C112 C111 B2 126.2(3)
C116 C111 B2 120.1(3)
F112 C112 C113 115.2(3)
F112 C112 C111 120.1(3)
C113 C112 C111 124.7(3)
F113 C113 C114 120.7(3)
F113 C113 C112 120.4(3)
C114 C113 C112 118.9(3)
F114 C114 C115 120.2(4)
F114 C114 C113 120.4(3)
C115 C114 C113 119.4(4)
F115 C115 C114 120.2(4)
F115 C115 C116 119.7(4)
C114 C115 C116 120.1(4)
F116 C116 C115 116.1(3)
F116 C116 C111 120.5(3)
C115 C116 C111 123.3(4)
Cl1 C121 Cl2 111.9(4)
Cl1 C121 H120 109.2
Cl2 C121 H120 109.2
Cl1 C121 H121 109.2
Cl2 C121 H121 109.2
H120 C121 H121 107.9
Cl2A C131 Cl1A 111.9(14)
Cl2A C131 H130 109.2
Cl1A C131 H130 109.2
Cl2A C131 H131 109.2
Cl1A C131 H131 109.2
H130 C131 H131 107.9
Cl4 C122 Cl3 110.8(4)
Cl4 C122 H122 109.5
Cl3 C122 H122 109.5
Cl4 C122 H123 109.5
Cl3 C122 H123 109.5
H122 C122 H123 108.1
Cl3A C132 Cl4A 119.6(11)
Cl3A C132 H132 107.4
Cl4A C132 H132 107.4
Cl3A C132 H133 107.4
Cl4A C132 H133 107.4
H132 C132 H133 107.0

loop_
_geom_bond_atom_site_label_1
_geom_bond_atom_site_label_2
_geom_bond_distance
B1 O1 1.522(5)
B1 C71 1.635(5)
B1 C81 1.649(6)
B1 C61 1.649(6)
C1 C21 1.440(6)
C1 C11 1.444(6)
C1 C31 1.444(6)
O1 C41 1.282(4)
B2 O2 1.514(5)
B2 C91 1.639(6)
B2 C111 1.642(6)
B2 C101 1.651(5)
O2 C52 1.279(4)
C11 C12 1.402(6)
C11 C16 1.409(6)
C12 C13 1.370(7)
C12 H12 0.95
C13 C14 1.383(7)
C13 H13 0.95
C14 C15 1.385(7)
C14 H14 0.95
C15 C16 1.353(6)
C15 H15 0.95
C16 H16 0.95
C21 C26 1.406(7)
C21 C22 1.409(6)
C22 C23 1.373(7)
C22 H22 0.95
C23 C24 1.380(8)
C23 H23 0.95
C24 C25 1.383(8)
C24 H24 0.95
C25 C26 1.395(7)
C25 H25 0.95
C26 H26 0.95
C31 C32 1.402(6)
C31 C36 1.415(6)
C32 C33 1.382(6)
C32 H32 0.95
C33 C34 1.384(6)
C33 H33 0.95
C34 C35 1.377(6)
C34 H34 0.95
C35 C36 1.389(6)
C35 H35 0.95
C36 H36 0.95
C41 C42 1.446(5)
C41 C52 1.453(5)
C42 C43 1.374(5)
C42 C51 1.427(5)
C43 C44 1.414(6)
C43 H43 0.95
C44 C45 1.376(6)
C44 H44 0.95
C45 C46 1.430(6)
C45 H45 0.95
C46 C51 1.388(5)
C46 C47 1.410(5)
C47 C48 1.371(6)
C47 H47 0.95
C48 C49 1.412(6)
C48 H48 0.95
C49 C50 1.379(5)
C49 H49 0.95
C50 C51 1.419(5)
C50 C52 1.459(5)
C61 C62 1.384(5)
C61 C66 1.391(5)
C62 F62 1.349(4)
C62 C63 1.398(5)
C63 F63 1.340(5)
C63 C64 1.366(6)
C64 F64 1.347(4)
C64 C65 1.374(6)
C65 F65 1.341(5)
C65 C66 1.389(5)
C66 F66 1.345(4)
C71 C76 1.390(5)
C71 C72 1.394(5)
C72 F72 1.363(4)
C72 C73 1.375(5)
C73 F73 1.346(4)
C73 C74 1.374(6)
C74 F74 1.340(4)
C74 C75 1.379(5)
C75 F75 1.340(4)
C75 C76 1.388(5)
C76 F76 1.356(4)
C81 C86 1.383(5)
C81 C82 1.403(5)
C82 F82 1.340(4)
C82 C83 1.389(6)
C83 F83 1.343(4)
C83 C84 1.367(6)
C84 F84 1.344(5)
C84 C85 1.372(6)
C85 F85 1.345(5)
C85 C86 1.386(6)
C86 F86 1.356(4)
C91 C96 1.391(5)
C91 C92 1.397(6)
C92 F92 1.343(5)
C92 C93 1.381(6)
C93 F93 1.344(5)
C93 C94 1.369(7)
C94 F94 1.335(5)
C94 C95 1.382(8)
C95 F95 1.344(5)
C95 C96 1.381(6)
C96 F96 1.352(5)
C101 C102 1.381(5)
C101 C106 1.385(5)
C102 F102 1.357(4)
C102 C103 1.380(5)
C103 F103 1.343(4)
C103 C104 1.375(5)
C104 F104 1.343(4)
C104 C105 1.372(5)
C105 F105 1.347(4)
C105 C106 1.386(5)
C106 F106 1.357(4)
C111 C112 1.385(5)
C111 C116 1.396(5)
C112 F112 1.358(4)
C112 C113 1.382(5)
C113 F113 1.343(4)
C113 C114 1.371(6)
C114 F114 1.350(4)
C114 C115 1.367(6)
C115 F115 1.350(5)
C115 C116 1.380(6)
C116 F116 1.348(4)
C121 Cl1 1.742(7)
C121 Cl2 1.749(8)
C121 H120 0.99
C121 H121 0.99
C131 Cl2A 1.736(15)
C131 Cl1A 1.741(15)
C131 H130 0.99
C131 H131 0.99
C122 Cl4 1.730(8)
C122 Cl3 1.792(7)
C122 H122 0.99
C122 H123 0.99
C132 Cl3A 1.667(13)
C132 Cl4A 1.694(13)
C132 H132 0.99
C132 H133 0.99

loop_
_geom_torsion_atom_site_label_1
_geom_torsion_atom_site_label_2
_geom_torsion_atom_site_label_3
_geom_torsion_atom_site_label_4
_geom_torsion
C71 B1 O1 C41 77.5(5)
C81 B1 O1 C41 -170.1(4)
C61 B1 O1 C41 -51.2(5)
C91 B2 O2 C52 -40.0(5)
C111 B2 O2 C52 -160.6(3)
C101 B2 O2 C52 87.7(4)
C21 C1 C11 C12 149.4(4)
C31 C1 C11 C12 -31.7(6)
C21 C1 C11 C16 -32.5(6)
C31 C1 C11 C16 146.3(4)
C16 C11 C12 C13 0.0(7)
C1 C11 C12 C13 178.1(5)
C11 C12 C13 C14 -0.6(8)
C12 C13 C14 C15 0.2(9)
C13 C14 C15 C16 0.7(9)
C14 C15 C16 C11 -1.3(8)
C12 C11 C16 C15 0.9(7)
C1 C11 C16 C15 -177.2(4)
C11 C1 C21 C26 145.7(4)
C31 C1 C21 C26 -33.2(6)
C11 C1 C21 C22 -32.0(6)
C31 C1 C21 C22 149.1(4)
C26 C21 C22 C23 -0.2(6)
C1 C21 C22 C23 177.6(4)
C21 C22 C23 C24 -0.8(7)
C22 C23 C24 C25 0.9(8)
C23 C24 C25 C26 0.1(8)
C24 C25 C26 C21 -1.1(7)
C22 C21 C26 C25 1.2(6)
C1 C21 C26 C25 -176.6(4)
C21 C1 C31 C32 147.8(4)
C11 C1 C31 C32 -31.1(6)
C21 C1 C31 C36 -32.1(6)
C11 C1 C31 C36 149.0(4)
C36 C31 C32 C33 -0.6(7)
C1 C31 C32 C33 179.5(4)
C31 C32 C33 C34 -1.3(7)
C32 C33 C34 C35 1.3(7)
C33 C34 C35 C36 0.7(7)
C34 C35 C36 C31 -2.6(7)
C32 C31 C36 C35 2.6(7)
C1 C31 C36 C35 -177.5(4)
B1 O1 C41 C42 -11.2(7)
B1 O1 C41 C52 170.5(3)
O1 C41 C42 C43 1.1(8)
C52 C41 C42 C43 179.5(4)
O1 C41 C42 C51 -177.7(4)
C52 C41 C42 C51 0.7(4)
C51 C42 C43 C44 -0.4(6)
C41 C42 C43 C44 -179.1(4)
C42 C43 C44 C45 0.2(6)
C43 C44 C45 C46 -0.1(7)
C44 C45 C46 C51 0.4(6)
C44 C45 C46 C47 -177.6(4)
C51 C46 C47 C48 -0.2(6)
C45 C46 C47 C48 177.7(4)
C46 C47 C48 C49 0.7(6)
C47 C48 C49 C50 0.7(6)
C48 C49 C50 C51 -2.5(5)
C48 C49 C50 C52 -178.4(4)
C47 C46 C51 C50 -1.7(6)
C45 C46 C51 C50 -179.9(4)
C47 C46 C51 C42 177.6(4)
C45 C46 C51 C42 -0.6(6)
C49 C50 C51 C46 3.1(6)
C52 C50 C51 C46 -179.9(3)
C49 C50 C51 C42 -176.2(3)
C52 C50 C51 C42 0.8(4)
C43 C42 C51 C46 0.7(6)
C41 C42 C51 C46 179.7(3)
C43 C42 C51 C50 -180.0(3)
C41 C42 C51 C50 -0.9(4)
B2 O2 C52 C41 156.3(3)
B2 O2 C52 C50 -21.4(6)
O1 C41 C52 O2 0.1(5)
C42 C41 C52 O2 -178.6(3)
O1 C41 C52 C50 178.4(3)
C42 C41 C52 C50 -0.3(4)
C49 C50 C52 O2 -6.1(7)
C51 C50 C52 O2 177.6(4)
C49 C50 C52 C41 175.9(4)
C51 C50 C52 C41 -0.3(4)
O1 B1 C61 C62 127.6(4)
C71 B1 C61 C62 0.9(5)
C81 B1 C61 C62 -121.1(4)
O1 B1 C61 C66 -51.9(4)
C71 B1 C61 C66 -178.5(3)
C81 B1 C61 C66 59.4(4)
C66 C61 C62 F62 178.9(3)
B1 C61 C62 F62 -0.6(6)
C66 C61 C62 C63 -2.3(5)
B1 C61 C62 C63 178.2(3)
F62 C62 C63 F63 0.3(5)
C61 C62 C63 F63 -178.6(3)
F62 C62 C63 C64 179.8(3)
C61 C62 C63 C64 0.8(6)
F63 C63 C64 F64 0.2(5)
C62 C63 C64 F64 -179.3(3)
F63 C63 C64 C65 -179.6(3)
C62 C63 C64 C65 0.9(6)
F64 C64 C65 F65 -2.4(6)
C63 C64 C65 F65 177.4(3)
F64 C64 C65 C66 179.2(3)
C63 C64 C65 C66 -1.0(6)
F65 C65 C66 F66 1.8(5)
C64 C65 C66 F66 -179.7(3)
F65 C65 C66 C61 -179.0(3)
C64 C65 C66 C61 -0.6(6)
C62 C61 C66 F66 -178.8(3)
B1 C61 C66 F66 0.8(5)
C62 C61 C66 C65 2.2(5)
B1 C61 C66 C65 -178.3(3)
O1 B1 C71 C76 -1.0(5)
C81 B1 C71 C76 -110.9(4)
C61 B1 C71 C76 123.2(4)
O1 B1 C71 C72 171.3(3)
C81 B1 C71 C72 61.4(4)
C61 B1 C71 C72 -64.5(4)
C76 C71 C72 F72 177.7(3)
B1 C71 C72 F72 4.4(5)
C76 C71 C72 C73 -2.5(5)
B1 C71 C72 C73 -175.9(3)
F72 C72 C73 F73 0.8(5)
C71 C72 C73 F73 -178.9(3)
F72 C72 C73 C74 -178.4(3)
C71 C72 C73 C74 1.9(6)
F73 C73 C74 F74 0.3(6)
C72 C73 C74 F74 179.5(3)
F73 C73 C74 C75 -179.7(3)
C72 C73 C74 C75 -0.4(6)
F74 C74 C75 F75 -0.2(5)
C73 C74 C75 F75 179.7(3)
F74 C74 C75 C76 -180.0(3)
C73 C74 C75 C76 -0.1(6)
F75 C75 C76 F76 0.7(5)
C74 C75 C76 F76 -179.5(3)
F75 C75 C76 C71 179.4(3)
C74 C75 C76 C71 -0.8(6)
C72 C71 C76 F76 -179.4(3)
B1 C71 C76 F76 -6.7(6)
C72 C71 C76 C75 2.0(5)
B1 C71 C76 C75 174.7(4)
O1 B1 C81 C86 136.5(4)
C71 B1 C81 C86 -106.1(4)
C61 B1 C81 C86 21.6(5)
O1 B1 C81 C82 -48.4(4)
C71 B1 C81 C82 69.0(4)
C61 B1 C81 C82 -163.3(3)
C86 C81 C82 F82 177.0(3)
B1 C81 C82 F82 1.3(5)
C86 C81 C82 C83 -0.6(5)
B1 C81 C82 C83 -176.3(3)
F82 C82 C83 F83 2.0(5)
C81 C82 C83 F83 179.7(3)
F82 C82 C83 C84 -176.8(3)
C81 C82 C83 C84 0.9(6)
F83 C83 C84 F84 0.2(6)
C82 C83 C84 F84 179.1(3)
F83 C83 C84 C85 -179.6(3)
C82 C83 C84 C85 -0.7(6)
F84 C84 C85 F85 -0.2(6)
C83 C84 C85 F85 179.6(4)
F84 C84 C85 C86 -179.4(3)
C83 C84 C85 C86 0.4(6)
C82 C81 C86 F86 179.9(3)
B1 C81 C86 F86 -4.7(6)
C82 C81 C86 C85 0.2(5)
B1 C81 C86 C85 175.6(4)
F85 C85 C86 F86 0.9(5)
C84 C85 C86 F86 -179.9(3)
F85 C85 C86 C81 -179.4(3)
C84 C85 C86 C81 -0.1(6)
O2 B2 C91 C96 126.4(4)
C111 B2 C91 C96 -120.6(4)
C101 B2 C91 C96 1.0(6)
O2 B2 C91 C92 -49.7(4)
C111 B2 C91 C92 63.4(4)
C101 B2 C91 C92 -175.0(3)
C96 C91 C92 F92 -179.9(3)
B2 C91 C92 F92 -3.3(5)
C96 C91 C92 C93 -0.4(6)
B2 C91 C92 C93 176.2(4)
F92 C92 C93 F93 2.3(6)
C91 C92 C93 F93 -177.3(4)
F92 C92 C93 C94 -178.5(4)
C91 C92 C93 C94 2.0(7)
F93 C93 C94 F94 -2.2(7)
C92 C93 C94 F94 178.6(4)
F93 C93 C94 C95 178.7(4)
C92 C93 C94 C95 -0.5(7)
F94 C94 C95 F95 -0.6(7)
C93 C94 C95 F95 178.5(4)
F94 C94 C95 C96 178.5(4)
C93 C94 C95 C96 -2.4(7)
F95 C95 C96 F96 3.2(6)
C94 C95 C96 F96 -175.9(4)
F95 C95 C96 C91 -176.6(4)
C94 C95 C96 C91 4.2(7)
C92 C91 C96 F96 177.5(3)
B2 C91 C96 F96 1.3(6)
C92 C91 C96 C95 -2.7(6)
B2 C91 C96 C95 -178.9(4)
O2 B2 C101 C102 173.3(3)
C91 B2 C101 C102 -63.7(5)
C111 B2 C101 C102 62.8(4)
O2 B2 C101 C106 -1.8(5)
C91 B2 C101 C106 121.2(4)
C111 B2 C101 C106 -112.3(4)
C106 C101 C102 F102 178.1(3)
B2 C101 C102 F102 2.5(5)
C106 C101 C102 C103 -2.3(6)
B2 C101 C102 C103 -177.9(4)
F102 C102 C103 F103 2.1(5)
C101 C102 C103 F103 -177.5(4)
F102 C102 C103 C104 -179.6(3)
C101 C102 C103 C104 0.8(6)
F103 C103 C104 F104 0.6(6)
C102 C103 C104 F104 -177.7(3)
F103 C103 C104 C105 -179.9(4)
C102 C103 C104 C105 1.8(6)
F104 C104 C105 F105 -2.2(6)
C103 C104 C105 F105 178.3(3)
F104 C104 C105 C106 176.9(3)
C103 C104 C105 C106 -2.6(6)
C102 C101 C106 F106 -178.5(3)
B2 C101 C106 F106 -3.2(6)
C102 C101 C106 C105 1.3(6)
B2 C101 C106 C105 176.7(4)
F105 C105 C106 F106 -0.1(5)
C104 C105 C106 F106 -179.1(3)
F105 C105 C106 C101 -179.9(3)
C104 C105 C106 C101 1.1(6)
O2 B2 C111 C112 140.9(3)
C91 B2 C111 C112 25.3(5)
C101 B2 C111 C112 -102.2(4)
O2 B2 C111 C116 -44.4(4)
C91 B2 C111 C116 -160.0(3)
C101 B2 C111 C116 72.5(4)
C116 C111 C112 F112 177.7(3)
B2 C111 C112 F112 -7.3(5)
C116 C111 C112 C113 -2.3(5)
B2 C111 C112 C113 172.7(3)
F112 C112 C113 F113 3.0(5)
C111 C112 C113 F113 -177.0(3)
F112 C112 C113 C114 -176.9(3)
C111 C112 C113 C114 3.1(6)
F113 C113 C114 F114 -1.0(5)
C112 C113 C114 F114 178.9(3)
F113 C113 C114 C115 178.5(3)
C112 C113 C114 C115 -1.5(6)
F114 C114 C115 F115 -1.5(6)
C113 C114 C115 F115 178.9(3)
F114 C114 C115 C116 179.0(3)
C113 C114 C115 C116 -0.6(6)
F115 C115 C116 F116 4.3(5)
C114 C115 C116 F116 -176.2(3)
F115 C115 C116 C111 -178.1(3)
C114 C115 C116 C111 1.4(6)
C112 C111 C116 F116 177.5(3)
B2 C111 C116 F116 2.1(5)
C112 C111 C116 C115 0.0(5)
B2 C111 C116 C115 -175.3(3)
